data_7712261
loop_
_publ_author_name
'Artem'ev, Alexander'
'Doronina, Evgeniya Pavlovna'
'Rakhmanova, Marianna I.'
'Hei, Xiuze'
'Stass, Dmitri V.'
'Tarasova, Olga'
'Bagryanskaya, Irina Yu.'
'Samsonenko, Denis G.'
'Novikov, Alexander S.'
'Nedolya, Nina'
'Li, Jing'

_publ_section_title
;
 A family of CuI-based 1D polymers showing colorful short-lived TADF and
 phosphorescence induced by photo- and X-ray irradiation
;
_journal_name_full 'Dalton Transactions'
_journal_paper_doi 10.1039/D3DT00035D
_journal_year 2023
_chemical_formula_moiety 'C10 H15 Cu2 I2 N O S'
_chemical_formula_sum 'C10 H15 Cu2 I2 N O S'
_chemical_formula_weight 578.17
_chemical_name_systematic
;
 complex of copper(I) iodide with 3-butoxy-2-methylthiopyridine
;
_space_group_crystal_system monoclinic
_space_group_IT_number 14
_space_group_name_Hall '-P 2yn'
_space_group_name_H-M_alt 'P 1 21/n 1'
_atom_sites_solution_hydrogens geom
_audit_creation_method SHELXL-2014/7
_audit_update_record
;
2017-11-14 deposited with the CCDC.	2023-01-31 downloaded from the CCDC.
;
_cell_angle_alpha 90
_cell_angle_beta 95.5300(10)
_cell_angle_gamma 90
_cell_formula_units_Z 4
_cell_length_a 13.2768(4)
_cell_length_b 7.4401(2)
_cell_length_c 15.2595(5)
_cell_measurement_reflns_used 9964
_cell_measurement_temperature 296(2)
_cell_measurement_theta_max 30.04
_cell_measurement_theta_min 2.68
_cell_volume 1500.33(8)
_computing_cell_refinement 'Bruker SAINT'
_computing_data_collection 'Bruker APEX2'
_computing_data_reduction 'Bruker SAINT'
_computing_molecular_graphics 'Bruker SHELXTL'
_computing_publication_material 'Bruker SHELXTL'
_computing_structure_refinement 'SHELXL-2014/7 (Sheldrick, 2014)'
_computing_structure_solution 'SHELXS-97 (Sheldrick, 2008)'
_diffrn_ambient_temperature 296(2)
_diffrn_measured_fraction_theta_full 0.999
_diffrn_measured_fraction_theta_max 0.926
_diffrn_measurement_device_type 'Bruker APEX-II CCD'
_diffrn_measurement_method '\f and \w scans'
_diffrn_radiation_type MoK\a
_diffrn_radiation_wavelength 0.71073
_diffrn_reflns_av_R_equivalents 0.0488
_diffrn_reflns_av_unetI/netI 0.0298
_diffrn_reflns_Laue_measured_fraction_full 0.999
_diffrn_reflns_Laue_measured_fraction_max 0.926
_diffrn_reflns_limit_h_max 18
_diffrn_reflns_limit_h_min -17
_diffrn_reflns_limit_k_max 10
_diffrn_reflns_limit_k_min -9
_diffrn_reflns_limit_l_max 19
_diffrn_reflns_limit_l_min -21
_diffrn_reflns_number 20729
_diffrn_reflns_point_group_measured_fraction_full 0.999
_diffrn_reflns_point_group_measured_fraction_max 0.926
_diffrn_reflns_theta_full 25.000
_diffrn_reflns_theta_max 30.051
_diffrn_reflns_theta_min 2.682
_diffrn_source 'sealed tube'
_exptl_absorpt_coefficient_mu 7.073
_exptl_absorpt_correction_T_max 0.7460
_exptl_absorpt_correction_T_min 0.4007
_exptl_absorpt_correction_type multi-scan
_exptl_absorpt_process_details SADABS
_exptl_crystal_colour yellow
_exptl_crystal_density_diffrn 2.560
_exptl_crystal_density_method 'not measured'
_exptl_crystal_description prism
_exptl_crystal_F_000 1080
_exptl_crystal_size_max 0.700
_exptl_crystal_size_mid 0.400
_exptl_crystal_size_min 0.200
_refine_diff_density_max 1.376
_refine_diff_density_min -1.141
_refine_diff_density_rms 0.160
_refine_ls_extinction_coef 0.0102(3)
_refine_ls_extinction_expression Fc^*^=kFc[1+0.001xFc^2^\l^3^/sin(2\q)]^-1/4^
_refine_ls_extinction_method 'SHELXL-2014/7 (Sheldrick 2014'
_refine_ls_goodness_of_fit_ref 1.073
_refine_ls_hydrogen_treatment constr
_refine_ls_matrix_type full
_refine_ls_number_parameters 157
_refine_ls_number_reflns 4074
_refine_ls_number_restraints 0
_refine_ls_restrained_S_all 1.073
_refine_ls_R_factor_all 0.0298
_refine_ls_R_factor_gt 0.0268
_refine_ls_shift/su_max 0.005
_refine_ls_shift/su_mean 0.000
_refine_ls_structure_factor_coef Fsqd
_refine_ls_weighting_details 'w=1/[\s^2^(Fo^2^)+(0.0253P)^2^+3.0438P] where P=(Fo^2^+2Fc^2^)/3'
_refine_ls_weighting_scheme calc
_refine_ls_wR_factor_gt 0.0659
_refine_ls_wR_factor_ref 0.0680
_reflns_Friedel_coverage 0.000
_reflns_number_gt 3766
_reflns_number_total 4074
_reflns_threshold_expression 'I > 2\s(I)'
_cod_data_source_file d3dt00035d2.cif
_cod_data_source_block c16
_cod_original_sg_symbol_H-M 'P 21/n'
_cod_database_code 7712261
_shelx_shelxl_version_number 2014/7
_shelx_space_group_comment
;
The symmetry employed for this shelxl refinement is uniquely defined
by the following loop, which should always be used as a source of
symmetry information in preference to the above space-group names.
They are only intended as comments.
;
_shelx_estimated_absorpt_t_min 0.083
_shelx_estimated_absorpt_t_max 0.332

loop_
_space_group_symop_operation_xyz
'x, y, z'
'-x+1/2, y+1/2, -z+1/2'
'-x, -y, -z'
'x-1/2, -y-1/2, z-1/2'

loop_
_atom_site_label
_atom_site_type_symbol
_atom_site_fract_x
_atom_site_fract_y
_atom_site_fract_z
_atom_site_U_iso_or_equiv
_atom_site_adp_type
_atom_site_occupancy
_atom_site_site_symmetry_order
_atom_site_calc_flag
_atom_site_refinement_flags_posn
_atom_site_refinement_flags_adp
_atom_site_refinement_flags_occupancy
_atom_site_disorder_assembly
_atom_site_disorder_group
I1 I 0.51919(2) 0.59732(3) 0.80212(2) 0.03009(8) Uani 1 1 d . . . . .
I2 I 0.81026(2) 0.56721(3) 0.69011(2) 0.02964(8) Uani 1 1 d . . . . .
Cu1 Cu 0.63990(4) 0.77185(7) 0.70626(3) 0.03803(12) Uani 1 1 d . . . . .
Cu2 Cu 0.70062(3) 0.47206(9) 0.81300(3) 0.04671(14) Uani 1 1 d . . . . .
S1 S 0.75890(6) 0.48982(11) 0.95912(5) 0.02596(15) Uani 1 1 d . . . . .
O1 O 0.6464(2) 0.9235(3) 0.36403(15) 0.0367(6) Uani 1 1 d . . . . .
N1 N 0.57893(19) 0.8003(3) 0.57835(17) 0.0254(5) Uani 1 1 d . . . . .
C1 C 0.6289(2) 0.8641(4) 0.51246(19) 0.0222(5) Uani 1 1 d . . . . .
C2 C 0.4883(2) 0.7214(4) 0.5577(2) 0.0289(6) Uani 1 1 d . . . . .
H12 H 0.4520 0.6812 0.6031 0.035 Uiso 1 1 calc R U . . .
C3 C 0.4473(3) 0.6980(4) 0.4720(2) 0.0324(7) Uani 1 1 d . . . . .
H11 H 0.3851 0.6410 0.4602 0.039 Uiso 1 1 calc R U . . .
C4 C 0.4991(3) 0.7598(4) 0.4037(2) 0.0330(7) Uani 1 1 d . . . . .
H10 H 0.4733 0.7428 0.3455 0.040 Uiso 1 1 calc R U . . .
C5 C 0.5903(2) 0.8473(4) 0.4238(2) 0.0277(6) Uani 1 1 d . . . . .
C6 C 0.6204(3) 0.8819(5) 0.2719(2) 0.0367(8) Uani 1 1 d . . . . .
H2 H 0.5536 0.9283 0.2526 0.044 Uiso 1 1 calc R U . . .
H1 H 0.6198 0.7528 0.2632 0.044 Uiso 1 1 calc R U . . .
C7 C 0.6978(3) 0.9671(5) 0.2203(2) 0.0395(8) Uani 1 1 d . . . . .
H3 H 0.7640 0.9523 0.2524 0.047 Uiso 1 1 calc R U . . .
H4 H 0.6841 1.0950 0.2155 0.047 Uiso 1 1 calc R U . . .
C8 C 0.7004(4) 0.8885(7) 0.1270(3) 0.0546(11) Uani 1 1 d . . . . .
H6 H 0.7485 0.9565 0.0962 0.066 Uiso 1 1 calc R U . . .
H5 H 0.7243 0.7654 0.1319 0.066 Uiso 1 1 calc R U . . .
C9 C 0.5995(4) 0.8915(8) 0.0734(3) 0.0622(13) Uani 1 1 d . . . . .
H7 H 0.5566 0.8007 0.0947 0.093 Uiso 1 1 calc R U . . .
H8 H 0.6086 0.8685 0.0128 0.093 Uiso 1 1 calc R U . . .
H9 H 0.5687 1.0074 0.0786 0.093 Uiso 1 1 calc R U . . .
C10 C 0.6646(3) 0.3720(7) 1.0148(2) 0.0440(9) Uani 1 1 d . . . . .
H13 H 0.6652 0.2469 0.9995 0.066 Uiso 1 1 calc R U . . .
H15 H 0.5990 0.4215 0.9973 0.066 Uiso 1 1 calc R U . . .
H14 H 0.6794 0.3849 1.0773 0.066 Uiso 1 1 calc R U . . .

loop_
_atom_site_aniso_label
_atom_site_aniso_U_11
_atom_site_aniso_U_22
_atom_site_aniso_U_33
_atom_site_aniso_U_23
_atom_site_aniso_U_13
_atom_site_aniso_U_12
I1 0.02249(11) 0.03369(13) 0.03504(13) 0.00397(8) 0.00768(8) -0.00060(7)
I2 0.02958(12) 0.02930(12) 0.03140(12) 0.00966(8) 0.00992(8) 0.00749(7)
Cu1 0.0362(2) 0.0482(3) 0.0296(2) 0.00460(18) 0.00280(17) -0.01017(19)
Cu2 0.0303(2) 0.0809(4) 0.0296(2) 0.0142(2) 0.00678(17) 0.0147(2)
S1 0.0242(3) 0.0294(4) 0.0241(3) 0.0017(3) 0.0017(3) 0.0012(3)
O1 0.0437(14) 0.0442(14) 0.0212(11) -0.0004(9) -0.0024(10) -0.0106(11)
N1 0.0266(12) 0.0223(12) 0.0268(12) 0.0001(10) -0.0004(10) 0.0036(9)
C1 0.0234(13) 0.0199(13) 0.0224(13) -0.0011(10) -0.0019(10) 0.0019(10)
C2 0.0273(15) 0.0213(14) 0.0378(17) 0.0019(12) 0.0013(12) 0.0007(11)
C3 0.0296(15) 0.0233(15) 0.0424(18) -0.0019(13) -0.0064(13) -0.0005(12)
C4 0.0384(18) 0.0266(15) 0.0315(16) -0.0030(12) -0.0092(13) 0.0001(13)
C5 0.0329(15) 0.0248(14) 0.0243(14) -0.0009(11) -0.0028(11) 0.0028(12)
C6 0.045(2) 0.0408(19) 0.0229(15) -0.0005(13) -0.0032(13) -0.0053(15)
C7 0.042(2) 0.042(2) 0.0330(18) 0.0010(15) -0.0021(15) -0.0022(16)
C8 0.065(3) 0.062(3) 0.038(2) 0.0012(19) 0.010(2) 0.005(2)
C9 0.078(3) 0.070(3) 0.037(2) 0.003(2) -0.001(2) -0.008(3)
C10 0.0332(18) 0.071(3) 0.0290(17) 0.0076(17) 0.0098(14) -0.0091(18)

loop_
_atom_type_symbol
_atom_type_description
_atom_type_scat_dispersion_real
_atom_type_scat_dispersion_imag
_atom_type_scat_source
C C 0.0033 0.0016 'International Tables Vol C Tables 4.2.6.8 and 6.1.1.4'
H H 0.0000 0.0000 'International Tables Vol C Tables 4.2.6.8 and 6.1.1.4'
N N 0.0061 0.0033 'International Tables Vol C Tables 4.2.6.8 and 6.1.1.4'
O O 0.0106 0.0060 'International Tables Vol C Tables 4.2.6.8 and 6.1.1.4'
S S 0.1246 0.1234 'International Tables Vol C Tables 4.2.6.8 and 6.1.1.4'
Cu Cu 0.3201 1.2651 'International Tables Vol C Tables 4.2.6.8 and 6.1.1.4'
I I -0.4742 1.8119 'International Tables Vol C Tables 4.2.6.8 and 6.1.1.4'

loop_
_geom_angle_atom_site_label_1
_geom_angle_atom_site_label_2
_geom_angle_atom_site_label_3
_geom_angle
_geom_angle_site_symmetry_1
_geom_angle_site_symmetry_3
_geom_angle_publ_flag
Cu2 I1 Cu1 66.160(17) . . ?
Cu2 I2 Cu1 58.972(16) . 2_646 ?
Cu2 I2 Cu1 63.997(15) . . ?
Cu1 I2 Cu1 122.942(11) 2_646 . ?
Cu2 I2 Cu2 104.825(16) . 2_656 ?
Cu1 I2 Cu2 144.641(16) 2_646 2_656 ?
Cu1 I2 Cu2 53.944(13) . 2_656 ?
N1 Cu1 I1 112.12(8) . . ?
N1 Cu1 Cu2 94.78(8) . 2_656 ?
I1 Cu1 Cu2 152.53(2) . 2_656 ?
N1 Cu1 I2 121.04(8) . 2_656 ?
I1 Cu1 I2 101.625(17) . 2_656 ?
Cu2 Cu1 I2 57.299(15) 2_656 2_656 ?
N1 Cu1 I2 102.94(8) . . ?
I1 Cu1 I2 109.140(18) . . ?
Cu2 Cu1 I2 68.057(18) 2_656 . ?
I2 Cu1 I2 109.787(16) 2_656 . ?
N1 Cu1 Cu2 133.87(8) . . ?
I1 Cu1 Cu2 56.189(14) . . ?
Cu2 Cu1 Cu2 108.833(18) 2_656 . ?
I2 Cu1 Cu2 105.017(19) 2_656 . ?
I2 Cu1 Cu2 54.980(14) . . ?
S1 Cu2 I1 105.55(3) . . ?
S1 Cu2 I2 121.99(3) . . ?
I1 Cu2 I2 116.341(19) . . ?
S1 Cu2 Cu1 86.64(3) . 2_646 ?
I1 Cu2 Cu1 163.18(3) . 2_646 ?
I2 Cu2 Cu1 63.731(16) . 2_646 ?
S1 Cu2 Cu1 124.37(3) . . ?
I1 Cu2 Cu1 57.651(15) . . ?
I2 Cu2 Cu1 61.022(15) . . ?
Cu1 Cu2 Cu1 124.724(18) 2_646 . ?
S1 Cu2 I2 94.82(3) . 2_646 ?
I1 Cu2 I2 108.52(2) . 2_646 ?
I2 Cu2 I2 106.978(19) . 2_646 ?
Cu1 Cu2 I2 57.999(17) 2_646 2_646 ?
Cu1 Cu2 I2 140.07(2) . 2_646 ?
C1 S1 C10 103.44(18) 2_646 . ?
C1 S1 Cu2 113.80(10) 2_646 . ?
C10 S1 Cu2 104.21(13) . . ?
C5 O1 C6 117.9(3) . . ?
C1 N1 C2 118.2(3) . . ?
C1 N1 Cu1 124.8(2) . . ?
C2 N1 Cu1 116.0(2) . . ?
N1 C1 C5 121.9(3) . . ?
N1 C1 S1 117.8(2) . 2_656 ?
C5 C1 S1 120.1(2) . 2_656 ?
N1 C2 C3 122.6(3) . . ?
N1 C2 H12 118.7 . . ?
C3 C2 H12 118.7 . . ?
C2 C3 C4 119.6(3) . . ?
C2 C3 H11 120.2 . . ?
C4 C3 H11 120.2 . . ?
C3 C4 C5 118.6(3) . . ?
C3 C4 H10 120.7 . . ?
C5 C4 H10 120.7 . . ?
O1 C5 C4 125.0(3) . . ?
O1 C5 C1 115.9(3) . . ?
C4 C5 C1 119.1(3) . . ?
O1 C6 C7 108.0(3) . . ?
O1 C6 H2 110.1 . . ?
C7 C6 H2 110.1 . . ?
O1 C6 H1 110.1 . . ?
C7 C6 H1 110.1 . . ?
H2 C6 H1 108.4 . . ?
C6 C7 C8 113.8(3) . . ?
C6 C7 H3 108.8 . . ?
C8 C7 H3 108.8 . . ?
C6 C7 H4 108.8 . . ?
C8 C7 H4 108.8 . . ?
H3 C7 H4 107.7 . . ?
C9 C8 C7 113.5(4) . . ?
C9 C8 H6 108.9 . . ?
C7 C8 H6 108.9 . . ?
C9 C8 H5 108.9 . . ?
C7 C8 H5 108.9 . . ?
H6 C8 H5 107.7 . . ?
C8 C9 H7 109.5 . . ?
C8 C9 H8 109.5 . . ?
H7 C9 H8 109.5 . . ?
C8 C9 H9 109.5 . . ?
H7 C9 H9 109.5 . . ?
H8 C9 H9 109.5 . . ?
S1 C10 H13 109.5 . . ?
S1 C10 H15 109.5 . . ?
H13 C10 H15 109.5 . . ?
S1 C10 H14 109.5 . . ?
H13 C10 H14 109.5 . . ?
H15 C10 H14 109.5 . . ?

loop_
_geom_bond_atom_site_label_1
_geom_bond_atom_site_label_2
_geom_bond_distance
_geom_bond_site_symmetry_2
_geom_bond_publ_flag
I1 Cu2 2.5732(5) . ?
I1 Cu1 2.6164(5) . ?
I2 Cu2 2.5812(5) . ?
I2 Cu1 2.7506(5) 2_646 ?
I2 Cu1 2.7572(5) . ?
I2 Cu2 3.0157(7) 2_656 ?
Cu1 N1 2.051(3) . ?
Cu1 Cu2 2.6285(7) 2_656 ?
Cu1 I2 2.7506(5) 2_656 ?
Cu1 Cu2 2.8328(7) . ?
Cu2 S1 2.2924(9) . ?
Cu2 Cu1 2.6285(6) 2_646 ?
Cu2 I2 3.0158(7) 2_646 ?
S1 C1 1.777(3) 2_646 ?
S1 C10 1.807(4) . ?
O1 C5 1.356(4) . ?
O1 C6 1.448(4) . ?
N1 C1 1.343(4) . ?
N1 C2 1.349(4) . ?
C1 C5 1.405(4) . ?
C1 S1 1.777(3) 2_656 ?
C2 C3 1.379(5) . ?
C2 H12 0.9300 . ?
C3 C4 1.381(5) . ?
C3 H11 0.9300 . ?
C4 C5 1.382(5) . ?
C4 H10 0.9300 . ?
C6 C7 1.495(6) . ?
C6 H2 0.9700 . ?
C6 H1 0.9700 . ?
C7 C8 1.543(6) . ?
C7 H3 0.9700 . ?
C7 H4 0.9700 . ?
C8 C9 1.501(7) . ?
C8 H6 0.9700 . ?
C8 H5 0.9700 . ?
C9 H7 0.9600 . ?
C9 H8 0.9600 . ?
C9 H9 0.9600 . ?
C10 H13 0.9600 . ?
C10 H15 0.9600 . ?
C10 H14 0.9600 . ?

loop_
_geom_torsion_atom_site_label_1
_geom_torsion_atom_site_label_2
_geom_torsion_atom_site_label_3
_geom_torsion_atom_site_label_4
_geom_torsion
_geom_torsion_site_symmetry_1
_geom_torsion_site_symmetry_2
_geom_torsion_site_symmetry_3
_geom_torsion_site_symmetry_4
_geom_torsion_publ_flag
C2 N1 C1 C5 -1.3(4) . . . . ?
Cu1 N1 C1 C5 167.1(2) . . . . ?
C2 N1 C1 S1 173.1(2) . . . 2_656 ?
Cu1 N1 C1 S1 -18.6(3) . . . 2_656 ?
C1 N1 C2 C3 2.5(4) . . . . ?
Cu1 N1 C2 C3 -166.8(2) . . . . ?
N1 C2 C3 C4 -1.2(5) . . . . ?
C2 C3 C4 C5 -1.4(5) . . . . ?
C6 O1 C5 C4 -12.6(5) . . . . ?
C6 O1 C5 C1 168.7(3) . . . . ?
C3 C4 C5 O1 -176.2(3) . . . . ?
C3 C4 C5 C1 2.5(5) . . . . ?
N1 C1 C5 O1 177.6(3) . . . . ?
S1 C1 C5 O1 3.3(4) 2_656 . . . ?
N1 C1 C5 C4 -1.2(5) . . . . ?
S1 C1 C5 C4 -175.5(2) 2_656 . . . ?
C5 O1 C6 C7 -174.9(3) . . . . ?
O1 C6 C7 C8 162.0(3) . . . . ?
C6 C7 C8 C9 54.2(5) . . . . ?
